data_7205054
loop_
_publ_author_name
'Yang, En-Cui'
'Feng, Yan'
'Liu, Zhong-Yi'
'Liu, Tian-Yu'
'Zhao, Xiao-Jun'

_publ_section_title
;
 Diverse mixed-ligand metal complexes with in situ generated
 5-(pyrazinyl)tetrazolate chelating-bridging ligand: in situ synthesis,
 crystal structures, magnetic and luminescent properties
;
_journal_issue 1
_journal_name_full CrystEngComm
_journal_page_first 230
_journal_paper_doi 10.1039/c000586j
_journal_volume 13
_journal_year 2011
_chemical_formula_sum 'C5 H5 Cd I N6 O'
_chemical_formula_weight 404.45
_chemical_name_systematic
;
?
;
_space_group_IT_number 14
_symmetry_cell_setting monoclinic
_symmetry_space_group_name_Hall '-P 2ybc'
_symmetry_space_group_name_H-M 'P 1 21/c 1'
_atom_sites_solution_hydrogens geom
_atom_sites_solution_primary direct
_atom_sites_solution_secondary difmap
_audit_creation_method SHELXL-97
_cell_angle_alpha 90.00
_cell_angle_beta 112.545(11)
_cell_angle_gamma 90.00
_cell_formula_units_Z 4
_cell_length_a 7.276(2)
_cell_length_b 10.159(3)
_cell_length_c 16.055(5)
_cell_measurement_reflns_used 5315
_cell_measurement_temperature 296(2)
_cell_measurement_theta_max 0.00
_cell_measurement_theta_min 0.00
_cell_volume 1096.0(6)
_computing_cell_refinement 'Bruker SMART'
_computing_data_collection 'Bruker SMART'
_computing_data_reduction 'Bruker SAINT'
_computing_molecular_graphics 'Bruker SHELXTL'
_computing_publication_material 'Bruker SHELXTL'
_computing_structure_refinement 'SHELXL-97 (Sheldrick, 1997)'
_computing_structure_solution 'SHELXS-97 (Sheldrick, 1990)'
_diffrn_ambient_temperature 296(2)
_diffrn_measured_fraction_theta_full 0.999
_diffrn_measured_fraction_theta_max 0.999
_diffrn_measurement_device_type 'CCD area detector'
_diffrn_measurement_method 'phi and omega scans'
_diffrn_radiation_monochromator graphite
_diffrn_radiation_source 'fine-focus sealed tube'
_diffrn_radiation_type MoK\a
_diffrn_radiation_wavelength 0.71073
_diffrn_reflns_av_R_equivalents 0.0268
_diffrn_reflns_av_sigmaI/netI 0.0275
_diffrn_reflns_limit_h_max 8
_diffrn_reflns_limit_h_min -8
_diffrn_reflns_limit_k_max 6
_diffrn_reflns_limit_k_min -12
_diffrn_reflns_limit_l_max 19
_diffrn_reflns_limit_l_min -19
_diffrn_reflns_number 5364
_diffrn_reflns_theta_full 25.00
_diffrn_reflns_theta_max 25.00
_diffrn_reflns_theta_min 2.43
_exptl_absorpt_coefficient_mu 4.788
_exptl_absorpt_correction_T_max 0.4966
_exptl_absorpt_correction_T_min 0.4189
_exptl_absorpt_correction_type multi-scan
_exptl_absorpt_process_details SADABS
_exptl_crystal_colour PALE-YELLOW
_exptl_crystal_density_diffrn 2.451
_exptl_crystal_density_meas ?
_exptl_crystal_density_method 'not measured'
_exptl_crystal_description BLOCK
_exptl_crystal_F_000 744
_exptl_crystal_size_max 0.22
_exptl_crystal_size_mid 0.20
_exptl_crystal_size_min 0.17
_refine_diff_density_max 0.603
_refine_diff_density_min -0.440
_refine_diff_density_rms 0.094
_refine_ls_extinction_coef 0.0053(3)
_refine_ls_extinction_expression Fc^*^=kFc[1+0.001xFc^2^\l^3^/sin(2\q)]^-1/4^
_refine_ls_extinction_method SHELXL
_refine_ls_goodness_of_fit_ref 1.053
_refine_ls_hydrogen_treatment constr
_refine_ls_matrix_type full
_refine_ls_number_parameters 128
_refine_ls_number_reflns 1935
_refine_ls_number_restraints 0
_refine_ls_restrained_S_all 1.053
_refine_ls_R_factor_all 0.0221
_refine_ls_R_factor_gt 0.0202
_refine_ls_shift/su_max 0.001
_refine_ls_shift/su_mean 0.000
_refine_ls_structure_factor_coef Fsqd
_refine_ls_weighting_details 'calc w=1/[\s^2^(Fo^2^)+(0.0219P)^2^+1.2674P] where P=(Fo^2^+2Fc^2^)/3'
_refine_ls_weighting_scheme calc
_refine_ls_wR_factor_gt 0.0525
_refine_ls_wR_factor_ref 0.0533
_reflns_number_gt 1834
_reflns_number_total 1935
_reflns_threshold_expression >2sigma(I)
_cod_data_source_file C000586J.TXT
_cod_data_source_block 90825b
_cod_depositor_comments
;
The following automatic conversions were performed:
'_symmetry_cell_setting' value 'Monoclinic' changed to 'monoclinic'
according to '/home/saulius/struct/CIF-dictionaries/cif_core.dic'
dictionary named 'cif_core.dic' version 2.4.1 from
2010-06-29.

'_exptl_absorpt_correction_type' value 'MULTI-SCAN' changed
to 'multi-scan' according to
'/home/saulius/struct/CIF-dictionaries/cif_core.dic' dictionary named
'cif_core.dic' version 2.4.1 from 2010-06-29.

Automatic conversion script
Id: cif_fix_enum 1555 2011-01-17 13:19:09Z saulius 

The following automatic conversions were performed:

'_exptl_crystal_density_meas' value 'NONE' was changed to '?' - the
value is perceived as not measured.

Automatic conversion script
Id: cif_fix_values 3008 2015-01-20 13:52:24Z robertas 
;
_cod_original_sg_symbol_H-M P21/c
_cod_database_code 7205054

loop_
_symmetry_equiv_pos_as_xyz
'x, y, z'
'-x, y+1/2, -z+1/2'
'-x, -y, -z'
'x, -y-1/2, z-1/2'

loop_
_atom_site_label
_atom_site_type_symbol
_atom_site_fract_x
_atom_site_fract_y
_atom_site_fract_z
_atom_site_U_iso_or_equiv
_atom_site_adp_type
_atom_site_occupancy
_atom_site_symmetry_multiplicity
_atom_site_calc_flag
_atom_site_refinement_flags
_atom_site_disorder_assembly
_atom_site_disorder_group
Cd1 Cd 0.23510(3) 0.05119(2) 0.145152(15) 0.02295(11) Uani 1 1 d . . .
I1 I 0.61537(3) 0.03955(3) 0.280131(16) 0.03734(11) Uani 1 1 d . . .
O1 O 0.2852(3) 0.2456(3) 0.07630(18) 0.0382(6) Uani 1 1 d . . .
N1 N -0.1051(3) 0.1060(3) 0.05014(17) 0.0231(6) Uani 1 1 d . . .
N2 N -0.2491(4) 0.0776(3) -0.03010(17) 0.0258(6) Uani 1 1 d . . .
N3 N -0.4129(4) 0.1388(3) -0.03911(19) 0.0351(7) Uani 1 1 d . . .
N4 N -0.3808(4) 0.2109(3) 0.03456(18) 0.0335(7) Uani 1 1 d . . .
N5 N 0.0947(4) 0.1971(3) 0.22502(17) 0.0262(6) Uani 1 1 d . . .
N6 N -0.0832(4) 0.3807(3) 0.29822(17) 0.0275(6) Uani 1 1 d . . .
C1 C -0.1907(4) 0.1885(3) 0.0876(2) 0.0231(7) Uani 1 1 d . . .
C2 C -0.0884(4) 0.2437(3) 0.1780(2) 0.0243(7) Uani 1 1 d . . .
C3 C 0.1852(5) 0.2413(4) 0.3084(2) 0.0337(8) Uani 1 1 d . . .
H3 H 0.3124 0.2111 0.3429 0.040 Uiso 1 1 calc R . .
C4 C 0.0963(5) 0.3306(4) 0.3455(2) 0.0340(8) Uani 1 1 d . . .
H4 H 0.1631 0.3568 0.4050 0.041 Uiso 1 1 calc R . .
C5 C -0.1739(4) 0.3369(3) 0.2143(2) 0.0268(7) Uani 1 1 d . . .
H5 H -0.2987 0.3702 0.1791 0.032 Uiso 1 1 calc R . .
H1B H 0.2892 0.3171 0.1046 0.040 Uiso 1 1 d R . .
H1A H 0.3781 0.2330 0.0573 0.040 Uiso 1 1 d R . .

loop_
_atom_site_aniso_label
_atom_site_aniso_U_11
_atom_site_aniso_U_22
_atom_site_aniso_U_33
_atom_site_aniso_U_23
_atom_site_aniso_U_13
_atom_site_aniso_U_12
Cd1 0.01981(14) 0.02732(16) 0.02100(15) -0.00134(9) 0.00702(10) 0.00119(9)
I1 0.02333(14) 0.04320(18) 0.03799(17) 0.00507(10) 0.00340(11) -0.00184(9)
O1 0.0352(13) 0.0354(14) 0.0500(15) -0.0004(12) 0.0230(12) 0.0001(11)
N1 0.0194(12) 0.0277(15) 0.0197(13) -0.0013(11) 0.0048(10) 0.0005(11)
N2 0.0219(13) 0.0329(15) 0.0207(14) -0.0013(12) 0.0059(11) 0.0035(12)
N3 0.0255(14) 0.0483(19) 0.0260(15) -0.0077(14) 0.0039(12) 0.0095(14)
N4 0.0225(13) 0.0476(18) 0.0245(15) -0.0091(13) 0.0025(12) 0.0094(13)
N5 0.0196(13) 0.0305(15) 0.0252(14) -0.0031(12) 0.0050(11) 0.0016(11)
N6 0.0254(13) 0.0302(15) 0.0247(14) -0.0039(12) 0.0073(11) 0.0014(12)
C1 0.0197(14) 0.0280(17) 0.0205(16) -0.0015(13) 0.0064(12) 0.0015(13)
C2 0.0207(15) 0.0279(17) 0.0236(16) -0.0024(14) 0.0080(12) -0.0028(13)
C3 0.0242(16) 0.039(2) 0.0304(19) -0.0091(16) 0.0017(14) 0.0062(15)
C4 0.0302(17) 0.039(2) 0.0253(17) -0.0080(15) 0.0019(14) 0.0052(15)
C5 0.0194(14) 0.0340(18) 0.0242(17) -0.0050(15) 0.0051(12) 0.0037(14)

loop_
_atom_type_symbol
_atom_type_description
_atom_type_scat_dispersion_real
_atom_type_scat_dispersion_imag
_atom_type_scat_source
C C 0.0033 0.0016 'International Tables Vol C Tables 4.2.6.8 and 6.1.1.4'
H H 0.0000 0.0000 'International Tables Vol C Tables 4.2.6.8 and 6.1.1.4'
N N 0.0061 0.0033 'International Tables Vol C Tables 4.2.6.8 and 6.1.1.4'
O O 0.0106 0.0060 'International Tables Vol C Tables 4.2.6.8 and 6.1.1.4'
Cd Cd -0.8075 1.2024 'International Tables Vol C Tables 4.2.6.8 and 6.1.1.4'
I I -0.4742 1.8119 'International Tables Vol C Tables 4.2.6.8 and 6.1.1.4'

loop_
_geom_angle_atom_site_label_1
_geom_angle_atom_site_label_2
_geom_angle_atom_site_label_3
_geom_angle
_geom_angle_site_symmetry_1
_geom_angle_site_symmetry_3
_geom_angle_publ_flag
N2 Cd1 O1 92.16(10) 3 . ?
N2 Cd1 N6 93.55(10) 3 2_545 ?
O1 Cd1 N6 162.42(9) . 2_545 ?
N2 Cd1 N1 88.53(9) 3 . ?
O1 Cd1 N1 79.43(9) . . ?
N6 Cd1 N1 84.11(9) 2_545 . ?
N2 Cd1 N5 158.45(9) 3 . ?
O1 Cd1 N5 84.73(9) . . ?
N6 Cd1 N5 83.86(10) 2_545 . ?
N1 Cd1 N5 69.93(9) . . ?
N2 Cd1 I1 105.31(7) 3 . ?
O1 Cd1 I1 96.55(6) . . ?
N6 Cd1 I1 97.94(6) 2_545 . ?
N1 Cd1 I1 165.79(6) . . ?
N5 Cd1 I1 96.23(6) . . ?
Cd1 O1 H1B 116.4 . . ?
Cd1 O1 H1A 109.2 . . ?
H1B O1 H1A 116.8 . . ?
C1 N1 N2 104.0(2) . . ?
C1 N1 Cd1 113.98(19) . . ?
N2 N1 Cd1 141.9(2) . . ?
N3 N2 N1 110.4(3) . . ?
N3 N2 Cd1 120.23(19) . 3 ?
N1 N2 Cd1 129.37(19) . 3 ?
N2 N3 N4 108.8(2) . . ?
N3 N4 C1 104.9(3) . . ?
C3 N5 C2 116.8(3) . . ?
C3 N5 Cd1 126.5(2) . . ?
C2 N5 Cd1 116.6(2) . . ?
C5 N6 C4 116.5(3) . . ?
C5 N6 Cd1 120.1(2) . 2 ?
C4 N6 Cd1 123.3(2) . 2 ?
N1 C1 N4 111.9(3) . . ?
N1 C1 C2 123.1(3) . . ?
N4 C1 C2 125.0(3) . . ?
N5 C2 C5 121.1(3) . . ?
N5 C2 C1 116.1(3) . . ?
C5 C2 C1 122.8(3) . . ?
N5 C3 C4 121.9(3) . . ?
N5 C3 H3 119.1 . . ?
C4 C3 H3 119.1 . . ?
N6 C4 C3 121.7(3) . . ?
N6 C4 H4 119.1 . . ?
C3 C4 H4 119.1 . . ?
N6 C5 C2 121.9(3) . . ?
N6 C5 H5 119.0 . . ?
C2 C5 H5 119.0 . . ?

loop_
_geom_bond_atom_site_label_1
_geom_bond_atom_site_label_2
_geom_bond_distance
_geom_bond_site_symmetry_2
_geom_bond_publ_flag
Cd1 N2 2.298(3) 3 ?
Cd1 O1 2.359(3) . ?
Cd1 N6 2.412(3) 2_545 ?
Cd1 N1 2.423(2) . ?
Cd1 N5 2.427(3) . ?
Cd1 I1 2.7871(8) . ?
O1 H1B 0.8514 . ?
O1 H1A 0.8508 . ?
N1 C1 1.318(4) . ?
N1 N2 1.344(3) . ?
N2 N3 1.302(4) . ?
N2 Cd1 2.298(3) 3 ?
N3 N4 1.334(4) . ?
N4 C1 1.337(4) . ?
N5 C3 1.323(4) . ?
N5 C2 1.341(4) . ?
N6 C5 1.328(4) . ?
N6 C4 1.335(4) . ?
N6 Cd1 2.412(3) 2 ?
C1 C2 1.466(4) . ?
C2 C5 1.379(4) . ?
C3 C4 1.375(5) . ?
C3 H3 0.9300 . ?
C4 H4 0.9300 . ?
C5 H5 0.9300 . ?

loop_
_geom_torsion_atom_site_label_1
_geom_torsion_atom_site_label_2
_geom_torsion_atom_site_label_3
_geom_torsion_atom_site_label_4
_geom_torsion
_geom_torsion_site_symmetry_1
_geom_torsion_site_symmetry_2
_geom_torsion_site_symmetry_3
_geom_torsion_site_symmetry_4
_geom_torsion_publ_flag
N2 Cd1 N1 C1 -178.7(2) 3 . . . ?
O1 Cd1 N1 C1 -86.3(2) . . . . ?
N6 Cd1 N1 C1 87.6(2) 2_545 . . . ?
N5 Cd1 N1 C1 2.0(2) . . . . ?
I1 Cd1 N1 C1 -11.6(4) . . . . ?
N2 Cd1 N1 N2 5.0(4) 3 . . . ?
O1 Cd1 N1 N2 97.5(3) . . . . ?
N6 Cd1 N1 N2 -88.7(3) 2_545 . . . ?
N5 Cd1 N1 N2 -174.3(4) . . . . ?
I1 Cd1 N1 N2 172.2(2) . . . . ?
C1 N1 N2 N3 -0.9(4) . . . . ?
Cd1 N1 N2 N3 175.6(3) . . . . ?
C1 N1 N2 Cd1 177.0(2) . . . 3 ?
Cd1 N1 N2 Cd1 -6.5(5) . . . 3 ?
N1 N2 N3 N4 0.9(4) . . . . ?
Cd1 N2 N3 N4 -177.3(2) 3 . . . ?
N2 N3 N4 C1 -0.4(4) . . . . ?
N2 Cd1 N5 C3 177.5(3) 3 . . . ?
O1 Cd1 N5 C3 -99.9(3) . . . . ?
N6 Cd1 N5 C3 93.5(3) 2_545 . . . ?
N1 Cd1 N5 C3 179.4(3) . . . . ?
I1 Cd1 N5 C3 -3.9(3) . . . . ?
N2 Cd1 N5 C2 -6.8(4) 3 . . . ?
O1 Cd1 N5 C2 75.7(2) . . . . ?
N6 Cd1 N5 C2 -90.9(2) 2_545 . . . ?
N1 Cd1 N5 C2 -4.9(2) . . . . ?
I1 Cd1 N5 C2 171.7(2) . . . . ?
N2 N1 C1 N4 0.6(4) . . . . ?
Cd1 N1 C1 N4 -177.0(2) . . . . ?
N2 N1 C1 C2 178.6(3) . . . . ?
Cd1 N1 C1 C2 0.9(4) . . . . ?
N3 N4 C1 N1 -0.1(4) . . . . ?
N3 N4 C1 C2 -178.0(3) . . . . ?
C3 N5 C2 C5 2.3(5) . . . . ?
Cd1 N5 C2 C5 -173.8(2) . . . . ?
C3 N5 C2 C1 -176.8(3) . . . . ?
Cd1 N5 C2 C1 7.1(4) . . . . ?
N1 C1 C2 N5 -5.6(5) . . . . ?
N4 C1 C2 N5 172.1(3) . . . . ?
N1 C1 C2 C5 175.3(3) . . . . ?
N4 C1 C2 C5 -7.0(5) . . . . ?
C2 N5 C3 C4 0.1(5) . . . . ?
Cd1 N5 C3 C4 175.8(3) . . . . ?
C5 N6 C4 C3 1.8(5) . . . . ?
Cd1 N6 C4 C3 -174.6(3) 2 . . . ?
N5 C3 C4 N6 -2.3(6) . . . . ?
C4 N6 C5 C2 0.6(5) . . . . ?
Cd1 N6 C5 C2 177.1(2) 2 . . . ?
N5 C2 C5 N6 -2.8(5) . . . . ?
C1 C2 C5 N6 176.3(3) . . . . ?
